data_1519898
loop_
_publ_author_name
'Coles, Susanne L.'
'Threlfall, Terry L.'
'Hursthouse, Michael B.'

_publ_section_title
;
 N-(2-iodophenyl)acetamide
;
_journal_name_full 'Crystal Structure Report Archive'
_journal_page_first 1363
_journal_year 2008
_chemical_formula_sum 'C8 H8 I N O'
_chemical_formula_weight 261.05
_chemical_name_systematic
;
N-(2-iodophenyl)acetamide
;
_space_group_IT_number 14
_symmetry_cell_setting monoclinic
_symmetry_space_group_name_Hall '-P 2yn'
_symmetry_space_group_name_H-M 'P 1 21/n 1'
_atom_sites_solution_hydrogens geom
_atom_sites_solution_primary direct
_atom_sites_solution_secondary difmap
_cell_angle_alpha 90.00
_cell_angle_beta 98.3360(10)
_cell_angle_gamma 90.00
_cell_formula_units_Z 4
_cell_length_a 4.79690(10)
_cell_length_b 12.4977(3)
_cell_length_c 14.6790(3)
_cell_measurement_reflns_used 6272
_cell_measurement_temperature 120(2)
_cell_measurement_theta_max 27.48
_cell_measurement_theta_min 2.91
_cell_volume 870.71(3)
_computing_cell_refinement 'DENZO (Otwinowski & Minor, 1997) & COLLECT (Hooft, R.W.W., 1998)'
_computing_data_collection 'COLLECT (Hooft, R.W.W., 1998)'
_computing_data_reduction 'DENZO (Otwinowski & Minor, 1997) & COLLECT (Hooft, R.W.W., 1998)'
_computing_structure_refinement 'SHELXL-97 (Sheldrick, 1997)'
_computing_structure_solution 'SHELXS-97 (Sheldrick, 1997)'
_diffrn_ambient_temperature 120(2)
_diffrn_detector_area_resol_mean 9.091
_diffrn_measured_fraction_theta_full 0.993
_diffrn_measured_fraction_theta_max 0.993
_diffrn_measurement_device_type 'Bruker-Nonius Roper CCD camera on \k-goniostat'
_diffrn_measurement_method '\f & \w scans'
_diffrn_radiation_monochromator graphite
_diffrn_radiation_source 'Bruker-Nonius FR591 rotating anode'
_diffrn_radiation_type MoK\a
_diffrn_radiation_wavelength 0.71073
_diffrn_reflns_av_R_equivalents 0.0264
_diffrn_reflns_av_sigmaI/netI 0.0201
_diffrn_reflns_limit_h_max 6
_diffrn_reflns_limit_h_min -6
_diffrn_reflns_limit_k_max 15
_diffrn_reflns_limit_k_min -16
_diffrn_reflns_limit_l_max 19
_diffrn_reflns_limit_l_min -17
_diffrn_reflns_number 11232
_diffrn_reflns_theta_full 27.49
_diffrn_reflns_theta_max 27.49
_diffrn_reflns_theta_min 3.24
_exptl_absorpt_coefficient_mu 3.620
_exptl_absorpt_correction_T_max 0.5313
_exptl_absorpt_correction_T_min 0.1598
_exptl_absorpt_correction_type multi-scan
_exptl_absorpt_process_details 'SADABS 2007/2 (Sheldrick, G.M., 2007)'
_exptl_crystal_colour colourless
_exptl_crystal_density_diffrn 1.991
_exptl_crystal_density_method 'not measured'
_exptl_crystal_description rod
_exptl_crystal_F_000 496
_exptl_crystal_size_max 0.80
_exptl_crystal_size_mid 0.30
_exptl_crystal_size_min 0.20
_refine_diff_density_max 0.548
_refine_diff_density_min -0.640
_refine_diff_density_rms 0.082
_refine_ls_extinction_coef 0.0099(6)
_refine_ls_extinction_expression Fc^*^=kFc[1+0.001xFc^2^\l^3^/sin(2\q)]^-1/4^
_refine_ls_extinction_method SHELXL
_refine_ls_goodness_of_fit_ref 1.005
_refine_ls_hydrogen_treatment mixed
_refine_ls_matrix_type full
_refine_ls_number_parameters 106
_refine_ls_number_reflns 1995
_refine_ls_number_restraints 1
_refine_ls_restrained_S_all 1.006
_refine_ls_R_factor_all 0.0194
_refine_ls_R_factor_gt 0.0184
_refine_ls_shift/su_max 0.000
_refine_ls_shift/su_mean 0.000
_refine_ls_structure_factor_coef Fsqd
_refine_ls_weighting_details 'calc w=1/[\s^2^(Fo^2^)+(0.0167P)^2^+1.5899P] where P=(Fo^2^+2Fc^2^)/3'
_refine_ls_weighting_scheme calc
_refine_ls_wR_factor_gt 0.0444
_refine_ls_wR_factor_ref 0.0449
_reflns_number_gt 1929
_reflns_number_total 1995
_reflns_threshold_expression >2sigma(I)
_cod_data_source_file eCrystal-1363.cif
_cod_data_source_block 2008lsh076
_cod_depositor_comments
;
Citation :
Coles (nee Huth), Susanne L. and Threlfall, Terry L. and 
Hursthouse, Michael B. (2008) 
University of Southampton, Crystal Structure Report Archive. 
(doi:10.5258/ecrystals/1363)

More at:
http://ecrystals.chem.soton.ac.uk/1363/

The following automatic conversions were performed:

'_symmetry_cell_setting' value 'Monoclinic' changed to 'monoclinic'
according to the built-in table from CIF Core dictionary named
'cif_core.dic' version 2.4.1 from 2010-06-29.

Automatic conversion script
Id: cif_fix_values 3392 2015-05-12 13:50:21Z andrius 
;
_cod_original_sg_symbol_H-M P21/n
_cod_database_code 1519898

loop_
_symmetry_equiv_pos_as_xyz
'x, y, z'
'-x+1/2, y+1/2, -z+1/2'
'-x, -y, -z'
'x-1/2, -y-1/2, z-1/2'

loop_
_atom_site_label
_atom_site_type_symbol
_atom_site_fract_x
_atom_site_fract_y
_atom_site_fract_z
_atom_site_U_iso_or_equiv
_atom_site_adp_type
_atom_site_occupancy
_atom_site_symmetry_multiplicity
_atom_site_calc_flag
_atom_site_refinement_flags
_atom_site_disorder_assembly
_atom_site_disorder_group
C1 C 0.5596(4) 0.05843(16) 0.14098(14) 0.0125(4) Uani 1 1 d . . .
C2 C 0.4786(4) 0.01543(17) 0.22111(14) 0.0138(4) Uani 1 1 d . . .
C3 C 0.5596(5) -0.08733(18) 0.25022(17) 0.0194(5) Uani 1 1 d . . .
H3 H 0.4967 -0.1168 0.3033 0.023 Uiso 1 1 calc R . .
C4 C 0.7332(5) -0.14671(19) 0.20125(16) 0.0217(5) Uani 1 1 d . . .
H4 H 0.7909 -0.2166 0.2212 0.026 Uiso 1 1 calc R . .
C5 C 0.8220(5) -0.10354(17) 0.12307(17) 0.0192(5) Uani 1 1 d . . .
H5 H 0.9439 -0.1435 0.0904 0.023 Uiso 1 1 calc R . .
C6 C 0.7335(4) -0.00241(17) 0.09265(15) 0.0155(4) Uani 1 1 d . . .
H6 H 0.7918 0.0258 0.0383 0.019 Uiso 1 1 calc R . .
C7 C 0.6184(4) 0.23506(17) 0.07217(14) 0.0142(4) Uani 1 1 d . . .
C8 C 0.4643(5) 0.33568(18) 0.03854(16) 0.0204(5) Uani 1 1 d . . .
H8A H 0.5947 0.3847 0.0141 0.031 Uiso 1 1 calc R . .
H8B H 0.3887 0.3700 0.0898 0.031 Uiso 1 1 calc R . .
H8C H 0.3092 0.3178 -0.0102 0.031 Uiso 1 1 calc R . .
N1 N 0.4609(4) 0.16039(14) 0.10831(12) 0.0128(3) Uani 1 1 d D . .
O1 O 0.8709(3) 0.22339(13) 0.06772(12) 0.0220(4) Uani 1 1 d . . .
I1 I 0.24796(3) 0.106141(11) 0.304054(9) 0.01857(8) Uani 1 1 d . . .
H1N H 0.289(4) 0.173(2) 0.1106(18) 0.017(6) Uiso 1 1 d D . .

loop_
_atom_site_aniso_label
_atom_site_aniso_U_11
_atom_site_aniso_U_22
_atom_site_aniso_U_33
_atom_site_aniso_U_23
_atom_site_aniso_U_13
_atom_site_aniso_U_12
C1 0.0093(9) 0.0134(10) 0.0144(10) -0.0015(8) 0.0001(7) -0.0007(7)
C2 0.0099(9) 0.0164(10) 0.0150(10) -0.0010(8) 0.0013(7) -0.0016(8)
C3 0.0170(11) 0.0188(11) 0.0224(12) 0.0052(9) 0.0026(9) -0.0019(8)
C4 0.0195(11) 0.0146(11) 0.0300(13) 0.0021(9) 0.0000(9) 0.0028(8)
C5 0.0147(11) 0.0180(11) 0.0245(12) -0.0067(8) 0.0016(9) 0.0037(8)
C6 0.0125(9) 0.0190(10) 0.0150(10) -0.0025(8) 0.0016(8) 0.0012(8)
C7 0.0131(10) 0.0165(10) 0.0138(9) -0.0008(8) 0.0042(7) 0.0002(8)
C8 0.0174(11) 0.0192(11) 0.0255(12) 0.0066(9) 0.0064(9) 0.0020(9)
N1 0.0086(8) 0.0153(9) 0.0152(8) 0.0016(7) 0.0044(6) 0.0024(7)
O1 0.0120(7) 0.0224(8) 0.0329(9) 0.0035(7) 0.0084(6) 0.0014(6)
I1 0.01900(11) 0.02055(11) 0.01801(11) -0.00186(5) 0.00889(6) -0.00212(5)

loop_
_atom_type_symbol
_atom_type_description
_atom_type_scat_dispersion_real
_atom_type_scat_dispersion_imag
_atom_type_scat_source
C C 0.0033 0.0016 'International Tables Vol C Tables 4.2.6.8 and 6.1.1.4'
H H 0.0000 0.0000 'International Tables Vol C Tables 4.2.6.8 and 6.1.1.4'
N N 0.0061 0.0033 'International Tables Vol C Tables 4.2.6.8 and 6.1.1.4'
O O 0.0106 0.0060 'International Tables Vol C Tables 4.2.6.8 and 6.1.1.4'
I I -0.4742 1.8119 'International Tables Vol C Tables 4.2.6.8 and 6.1.1.4'

loop_
_geom_angle_atom_site_label_1
_geom_angle_atom_site_label_2
_geom_angle_atom_site_label_3
_geom_angle
_geom_angle_site_symmetry_1
_geom_angle_site_symmetry_3
C6 C1 C2 118.52(19) . .
C6 C1 N1 120.81(19) . .
C2 C1 N1 120.65(18) . .
C3 C2 C1 120.9(2) . .
C3 C2 I1 117.97(16) . .
C1 C2 I1 121.05(15) . .
C4 C3 C2 119.7(2) . .
C4 C3 H3 120.2 . .
C2 C3 H3 120.2 . .
C5 C4 C3 119.9(2) . .
C5 C4 H4 120.1 . .
C3 C4 H4 120.1 . .
C6 C5 C4 120.2(2) . .
C6 C5 H5 119.9 . .
C4 C5 H5 119.9 . .
C5 C6 C1 120.7(2) . .
C5 C6 H6 119.7 . .
C1 C6 H6 119.7 . .
O1 C7 N1 123.2(2) . .
O1 C7 C8 121.5(2) . .
N1 C7 C8 115.36(18) . .
C7 C8 H8A 109.5 . .
C7 C8 H8B 109.5 . .
H8A C8 H8B 109.5 . .
C7 C8 H8C 109.5 . .
H8A C8 H8C 109.5 . .
H8B C8 H8C 109.5 . .
C7 N1 C1 124.95(18) . .
C7 N1 H1N 119.6(18) . .
C1 N1 H1N 115.4(18) . .

loop_
_geom_bond_atom_site_label_1
_geom_bond_atom_site_label_2
_geom_bond_distance
_geom_bond_site_symmetry_2
C1 C6 1.396(3) .
C1 C2 1.398(3) .
C1 N1 1.418(3) .
C2 C3 1.391(3) .
C2 I1 2.093(2) .
C3 C4 1.391(3) .
C3 H3 0.9500 .
C4 C5 1.390(3) .
C4 H4 0.9500 .
C5 C6 1.386(3) .
C5 H5 0.9500 .
C6 H6 0.9500 .
C7 O1 1.231(3) .
C7 N1 1.356(3) .
C7 C8 1.505(3) .
C8 H8A 0.9800 .
C8 H8B 0.9800 .
C8 H8C 0.9800 .
N1 H1N 0.846(17) .

loop_
_geom_hbond_atom_site_label_D
_geom_hbond_atom_site_label_H
_geom_hbond_atom_site_label_A
_geom_hbond_distance_DH
_geom_hbond_distance_HA
_geom_hbond_distance_DA
_geom_hbond_angle_DHA
_geom_hbond_site_symmetry_A
N1 H1N O1 0.846(17) 2.109(18) 2.915(2) 159(2) 1_455
